data_1522010
loop_
_publ_author_name
'Tao, F.'
'Zhao, B.-J.'
'Zhu, S.-F.'
'Xu, J.-H.'
'Zhou, X.-J.'
'Che, G.-C.'

_publ_section_title
;
 Phase relation and crystal structure of M-substituted La212 type
 compounds (M = Pr, Ag)
;
_journal_name_full
;
Journal of the Sichuan University (Natural Science Edition)
;
_journal_page_first 1057
_journal_page_last 1067
_journal_volume 36
_journal_year 1999
_chemical_formula_sum 'Ca0.65 Cu2 La1.6 O6 Pr0.35 Sr0.4'
_chemical_name_systematic '(La1.6 Sr0.4) (Ca0.65 Pr0.35) Cu2 O6'
_space_group_IT_number 139
_symmetry_space_group_name_Hall '-I 4 2'
_symmetry_space_group_name_H-M 'I 4/m m m'
_cell_angle_alpha 90
_cell_angle_beta 90
_cell_angle_gamma 90
_cell_formula_units_Z 2
_cell_length_a 3.8378
_cell_length_b 3.8378
_cell_length_c 19.53999
_cell_volume 287.799
_citation_journal_id_ASTM SCTHAO
_cod_data_source_file Tao_SCTHAO_1999_739.cif
_cod_data_source_block Ca0.65Cu2La1.6O6Pr0.35Sr0.4
_cod_original_cell_volume 287.7988
_cod_database_code 1522010

loop_
_symmetry_equiv_pos_as_xyz
x,y,z
-y,x,z
-x,-y,z
y,-x,z
x,-y,-z
y,x,-z
-x,y,-z
-y,-x,-z
-x,-y,-z
y,-x,-z
x,y,-z
-y,x,-z
-x,y,z
-y,-x,z
x,-y,z
y,x,z
x+1/2,y+1/2,z+1/2
-y+1/2,x+1/2,z+1/2
-x+1/2,-y+1/2,z+1/2
y+1/2,-x+1/2,z+1/2
x+1/2,-y+1/2,-z+1/2
y+1/2,x+1/2,-z+1/2
-x+1/2,y+1/2,-z+1/2
-y+1/2,-x+1/2,-z+1/2
-x+1/2,-y+1/2,-z+1/2
y+1/2,-x+1/2,-z+1/2
x+1/2,y+1/2,-z+1/2
-y+1/2,x+1/2,-z+1/2
-x+1/2,y+1/2,z+1/2
-y+1/2,-x+1/2,z+1/2
x+1/2,-y+1/2,z+1/2
y+1/2,x+1/2,z+1/2

loop_
_atom_site_label
_atom_site_type_symbol
_atom_site_fract_x
_atom_site_fract_y
_atom_site_fract_z
_atom_site_occupancy
_atom_site_U_iso_or_equiv
O2 O-2 0 0 0.296 1 0.0
Cu1 Cu+2 0 0 0.412 1 0.0
Pr1 Pr+3 0 0 0 0.35 0.0
O1 O-2 0 0.5 0.0824 1 0.0
Sr1 Sr+2 0 0 0.178 0.2 0.0
Ca1 Ca+2 0 0 0 0.65 0.0
La1 La+3 0 0 0.178 0.8 0.0
